data_1549840
loop_
_publ_author_name
'Carpenter, Stephanie H.'
'Baker, Tessa M.'
'Munoz, Salvador'
'Brennessel, William W.'
'Neidig, Michael L.'

_publ_section_title
;
 Multinuclear Iron-Phenyl Species in Reactions of Simple Iron Salts and
 PhMgBr: Identification of Fe4(\m-Ph)6(THF)4 as a Key Reactive Species for
 Cross-Coupling
;
_journal_name_full 'Chemical Science'
_journal_paper_doi 10.1039/C8SC02915F
_journal_year 2018
_chemical_formula_moiety 'C36 H24 F6 Fe2, 2(C21 H39 Mg O6), 2(C4 H8 O)'
_chemical_formula_sum 'C86 H118 F6 Fe2 Mg2 O14'
_chemical_formula_weight 1650.12
_chemical_name_common neism38
_space_group_crystal_system triclinic
_space_group_IT_number 2
_space_group_name_Hall '-P 1'
_space_group_name_H-M_alt 'P -1'
_symmetry_space_group_name_Hall '-P 1'
_symmetry_space_group_name_H-M 'P -1'
_atom_sites_solution_hydrogens geom
_atom_sites_solution_primary direct
_atom_sites_solution_secondary difmap
_audit_creation_method SHELXL-2016/6
_audit_update_record
;
2018-06-25 deposited with the CCDC.
2018-08-24 downloaded from the CCDC.
;
_cell_angle_alpha 96.604(3)
_cell_angle_beta 108.178(3)
_cell_angle_gamma 113.494(3)
_cell_formula_units_Z 1
_cell_length_a 12.7545(19)
_cell_length_b 12.8200(19)
_cell_length_c 14.971(2)
_cell_measurement_reflns_used 4055
_cell_measurement_temperature 100.0(5)
_cell_measurement_theta_max 33.79
_cell_measurement_theta_min 2.63
_cell_volume 2050.9(5)
_computing_cell_refinement 'SAINT (Bruker, 2013)'
_computing_data_collection 'APEX3 (Bruker, 2016)'
_computing_data_reduction 'SAINT (Bruker, 2013)'
_computing_molecular_graphics 'SHELXTL (Sheldrick, 2008)'
_computing_publication_material 'SHELXTL (Sheldrick, 2008)'
_computing_structure_refinement 'SHELXL-2016/6 (Sheldrick, 2016b)'
_computing_structure_solution 'SHELXT-2014/5 (Sheldrick, 2014)'
_diffrn_ambient_temperature 100.0(5)
_diffrn_measured_fraction_theta_full 0.993
_diffrn_measured_fraction_theta_max 0.992
_diffrn_measurement_device_type 'Bruker SMART APEX II CCD platform'
_diffrn_measurement_method '\w scans'
_diffrn_radiation_type MoK\a
_diffrn_radiation_wavelength 0.71073
_diffrn_reflns_av_R_equivalents 0.0549
_diffrn_reflns_av_unetI/netI 0.0560
_diffrn_reflns_Laue_measured_fraction_full 0.993
_diffrn_reflns_Laue_measured_fraction_max 0.992
_diffrn_reflns_limit_h_max 20
_diffrn_reflns_limit_h_min -20
_diffrn_reflns_limit_k_max 20
_diffrn_reflns_limit_k_min -20
_diffrn_reflns_limit_l_max 24
_diffrn_reflns_limit_l_min -24
_diffrn_reflns_number 67503
_diffrn_reflns_point_group_measured_fraction_full 0.993
_diffrn_reflns_point_group_measured_fraction_max 0.992
_diffrn_reflns_theta_full 34.972
_diffrn_reflns_theta_max 35.013
_diffrn_reflns_theta_min 1.801
_diffrn_source 'fine-focus sealed tube'
_exptl_absorpt_coefficient_mu 0.445
_exptl_absorpt_correction_T_max 0.7469
_exptl_absorpt_correction_T_min 0.6872
_exptl_absorpt_correction_type multi-scan
_exptl_absorpt_process_details 'SADABS (Sheldrick, 2016a)'
_exptl_crystal_colour red-orange
_exptl_crystal_density_diffrn 1.336
_exptl_crystal_description plate
_exptl_crystal_F_000 876
_exptl_crystal_size_max 0.45
_exptl_crystal_size_mid 0.40
_exptl_crystal_size_min 0.16
_refine_diff_density_max 0.698
_refine_diff_density_min -0.493
_refine_diff_density_rms 0.071
_refine_ls_extinction_method none
_refine_ls_goodness_of_fit_ref 1.063
_refine_ls_hydrogen_treatment constr
_refine_ls_matrix_type full
_refine_ls_number_parameters 544
_refine_ls_number_reflns 17928
_refine_ls_number_restraints 52
_refine_ls_restrained_S_all 1.063
_refine_ls_R_factor_all 0.0831
_refine_ls_R_factor_gt 0.0476
_refine_ls_shift/su_max 0.002
_refine_ls_shift/su_mean 0.000
_refine_ls_structure_factor_coef Fsqd
_refine_ls_weighting_details 'w=1/[\s^2^(Fo^2^)+(0.0640P)^2^+0.0260P] where P=(Fo^2^+2Fc^2^)/3'
_refine_ls_weighting_scheme calc
_refine_ls_wR_factor_gt 0.1177
_refine_ls_wR_factor_ref 0.1326
_reflns_Friedel_coverage 0.000
_reflns_number_gt 11956
_reflns_number_total 17928
_reflns_threshold_expression 'I > 2\s(I)'
_cod_data_source_file c8sc02915f2.cif
_cod_data_source_block 1c
_cod_database_code 1549840
_shelx_shelxl_version_number 2016/6
_shelx_space_group_comment
; 
The symmetry employed for this shelxl refinement is uniquely defined 
by the following loop, which should always be used as a source of 
symmetry information in preference to the above space-group names. 
They are only intended as comments. 
;
_shelx_estimated_absorpt_t_min 0.825
_shelx_estimated_absorpt_t_max 0.932

loop_
_space_group_symop_operation_xyz
'x, y, z'
'-x, -y, -z'

loop_
_atom_site_label
_atom_site_type_symbol
_atom_site_fract_x
_atom_site_fract_y
_atom_site_fract_z
_atom_site_U_iso_or_equiv
_atom_site_adp_type
_atom_site_occupancy
_atom_site_site_symmetry_order
_atom_site_calc_flag
_atom_site_refinement_flags_posn
_atom_site_refinement_flags_adp
_atom_site_refinement_flags_occupancy
_atom_site_disorder_assembly
_atom_site_disorder_group
Fe1 Fe 0.53888(2) 0.42197(2) 0.51415(2) 0.01895(5) Uani 1 1 d . . . . .
F1 F 0.82465(11) 0.21780(11) 0.33735(9) 0.0479(3) Uani 1 1 d . . . . .
F2 F 0.49935(9) 0.07987(9) 0.78482(8) 0.0368(2) Uani 1 1 d . . . . .
F3 F 0.02457(9) 0.16989(9) 0.16313(7) 0.0403(2) Uani 1 1 d . . . . .
C1 C 0.64153(13) 0.37709(13) 0.44623(10) 0.0238(3) Uani 1 1 d . . . . .
C2 C 0.57814(15) 0.26909(14) 0.37195(11) 0.0289(3) Uani 1 1 d . . . . .
H2 H 0.489848 0.231231 0.345787 0.035 Uiso 1 1 calc R U . . .
C3 C 0.63656(17) 0.21426(15) 0.33442(12) 0.0321(3) Uani 1 1 d . . . . .
H3 H 0.589630 0.141539 0.284449 0.039 Uiso 1 1 calc R U . . .
C4 C 0.76450(17) 0.26936(15) 0.37243(12) 0.0328(3) Uani 1 1 d . . . . .
C5 C 0.83422(15) 0.37313(15) 0.44536(12) 0.0316(3) Uani 1 1 d . . . . .
H5 H 0.922457 0.408910 0.471209 0.038 Uiso 1 1 calc R U . . .
C6 C 0.77178(15) 0.42556(14) 0.48116(11) 0.0274(3) Uani 1 1 d . . . . .
H6 H 0.820347 0.497731 0.531749 0.033 Uiso 1 1 calc R U . . .
C7 C 0.51642(13) 0.31131(12) 0.60663(10) 0.0231(3) Uani 1 1 d . . . . .
C8 C 0.50650(14) 0.19770(13) 0.57576(12) 0.0282(3) Uani 1 1 d . . . . .
H8 H 0.503491 0.173498 0.512220 0.034 Uiso 1 1 calc R U . . .
C9 C 0.50092(14) 0.11939(14) 0.63417(12) 0.0295(3) Uani 1 1 d . . . . .
H9 H 0.494524 0.044000 0.611180 0.035 Uiso 1 1 calc R U . . .
C10 C 0.50500(14) 0.15530(14) 0.72613(12) 0.0283(3) Uani 1 1 d . . . . .
C11 C 0.51559(14) 0.26434(14) 0.76216(12) 0.0290(3) Uani 1 1 d . . . . .
H11 H 0.517926 0.287203 0.825686 0.035 Uiso 1 1 calc R U . . .
C12 C 0.52277(14) 0.34019(13) 0.70177(12) 0.0267(3) Uani 1 1 d . . . . .
H12 H 0.532619 0.416460 0.727058 0.032 Uiso 1 1 calc R U . . .
C13 C 0.36330(13) 0.38837(12) 0.40047(10) 0.0216(2) Uani 1 1 d . . . . .
C14 C 0.24951(13) 0.33175(12) 0.41129(10) 0.0229(3) Uani 1 1 d . . . . .
H14 H 0.250254 0.344345 0.475317 0.028 Uiso 1 1 calc R U . . .
C15 C 0.13600(14) 0.25837(12) 0.33348(11) 0.0253(3) Uani 1 1 d . . . . .
H15 H 0.061350 0.222770 0.343940 0.030 Uiso 1 1 calc R U . . .
C16 C 0.13589(14) 0.23937(12) 0.24120(11) 0.0259(3) Uani 1 1 d . . . . .
C17 C 0.24250(14) 0.28756(12) 0.22354(10) 0.0246(3) Uani 1 1 d . . . . .
H17 H 0.240117 0.271213 0.159211 0.029 Uiso 1 1 calc R U . . .
C18 C 0.35411(13) 0.36106(12) 0.30283(10) 0.0219(3) Uani 1 1 d . . . . .
H18 H 0.427910 0.394661 0.290917 0.026 Uiso 1 1 calc R U . . .
Mg1 Mg 0.99832(4) 0.22919(4) 0.78104(3) 0.01726(9) Uani 1 1 d . . . . .
O1 O 1.14372(9) 0.33486(8) 0.90860(7) 0.02056(18) Uani 1 1 d . . . . .
O2 O 1.08023(9) 0.12581(9) 0.77534(7) 0.02173(19) Uani 1 1 d . . . . .
C19 C 1.34630(13) 0.43058(13) 1.03526(11) 0.0263(3) Uani 1 1 d . . . . .
H19A H 1.309934 0.447684 1.080311 0.039 Uiso 1 1 calc R U . . .
H19B H 1.384166 0.501179 1.014406 0.039 Uiso 1 1 calc R U . . .
H19C H 1.410007 0.407920 1.068375 0.039 Uiso 1 1 calc R U . . .
C20 C 1.24527(12) 0.32980(12) 0.94645(10) 0.0195(2) Uani 1 1 d . . . . .
C21 C 1.27099(13) 0.24053(12) 0.91231(10) 0.0227(3) Uani 1 1 d . . . . .
H21 H 1.349863 0.245600 0.947407 0.027 Uiso 1 1 calc R U . . .
C22 C 1.18813(13) 0.14347(12) 0.82944(10) 0.0202(2) Uani 1 1 d . . . . .
C23 C 1.22744(15) 0.05318(14) 0.80132(12) 0.0298(3) Uani 1 1 d . . . . .
H23A H 1.221612 0.045863 0.733850 0.045 Uiso 1 1 calc R U . . .
H23B H 1.172924 -0.023417 0.806493 0.045 Uiso 1 1 calc R U . . .
H23C H 1.313468 0.078101 0.845247 0.045 Uiso 1 1 calc R U . . .
O3 O 1.07945(10) 0.33238(9) 0.69864(7) 0.0241(2) Uani 1 1 d . . . . .
C24 C 1.13347(15) 0.29818(15) 0.63617(11) 0.0304(3) Uani 1 1 d . . . . .
H24A H 1.104737 0.313714 0.571973 0.036 Uiso 1 1 calc R U . . .
H24B H 1.111807 0.213257 0.625660 0.036 Uiso 1 1 calc R U . . .
C25 C 1.27255(16) 0.37548(19) 0.69239(13) 0.0406(4) Uani 1 1 d . . . . .
H25A H 1.315212 0.394788 0.647038 0.049 Uiso 1 1 calc R U . . .
H25B H 1.309010 0.335247 0.735547 0.049 Uiso 1 1 calc R U . . .
C26 C 1.28399(17) 0.48798(18) 0.75292(14) 0.0430(4) Uani 1 1 d . . . . .
H26A H 1.334777 0.504757 0.823018 0.052 Uiso 1 1 calc R U . . .
H26B H 1.322396 0.557144 0.729577 0.052 Uiso 1 1 calc R U . . .
C27 C 1.15177(16) 0.45999(14) 0.73703(12) 0.0324(3) Uani 1 1 d . . . . .
H27A H 1.146584 0.487064 0.799437 0.039 Uiso 1 1 calc R U . . .
H27B H 1.120655 0.499524 0.689901 0.039 Uiso 1 1 calc R U . . .
O4 O 0.91576(9) 0.33915(8) 0.79016(7) 0.02015(18) Uani 1 1 d . . . . .
C28 C 0.93783(13) 0.41257(13) 0.88234(10) 0.0222(3) Uani 1 1 d . . . . .
H28A H 1.027262 0.468778 0.917478 0.027 Uiso 1 1 calc R U . . .
H28B H 0.910498 0.363067 0.924683 0.027 Uiso 1 1 calc R U . . .
C29 C 0.86200(15) 0.47836(15) 0.85505(12) 0.0288(3) Uani 1 1 d . . . . .
H29A H 0.902864 0.557633 0.901743 0.035 Uiso 1 1 calc R U . . .
H29B H 0.777329 0.433471 0.853166 0.035 Uiso 1 1 calc R U . . .
C30 C 0.85808(14) 0.48778(13) 0.75332(11) 0.0247(3) Uani 1 1 d . . . . .
H30A H 0.786191 0.499087 0.715845 0.030 Uiso 1 1 calc R U . . .
H30B H 0.935637 0.553348 0.757038 0.030 Uiso 1 1 calc R U . . .
C31 C 0.84477(14) 0.36917(13) 0.70920(10) 0.0254(3) Uani 1 1 d . . . . .
H31A H 0.756299 0.309002 0.680045 0.031 Uiso 1 1 calc R U . . .
H31B H 0.878606 0.373954 0.657767 0.031 Uiso 1 1 calc R U . . .
O5 O 0.85461(9) 0.11137(9) 0.64561(7) 0.0231(2) Uani 1 1 d . . . . .
C32 C 0.81211(15) 0.13061(14) 0.55039(10) 0.0281(3) Uani 1 1 d . . . . .
H32A H 0.863291 0.213204 0.552108 0.034 Uiso 1 1 calc R U . . .
H32B H 0.724250 0.114874 0.529076 0.034 Uiso 1 1 calc R U . . .
C33 C 0.82577(16) 0.04412(15) 0.48098(12) 0.0322(3) Uani 1 1 d . . . . .
H33A H 0.901305 0.084946 0.467877 0.039 Uiso 1 1 calc R U . . .
H33B H 0.752375 0.006332 0.418140 0.039 Uiso 1 1 calc R U . . .
C34 C 0.83598(17) -0.04799(14) 0.53620(12) 0.0333(3) Uani 1 1 d . . . . .
H34A H 0.773005 -0.129072 0.495509 0.040 Uiso 1 1 calc R U . . .
H34B H 0.919660 -0.043334 0.554756 0.040 Uiso 1 1 calc R U . . .
C35 C 0.81268(14) -0.01544(13) 0.62617(11) 0.0270(3) Uani 1 1 d . . . . .
H35A H 0.723241 -0.058266 0.613451 0.032 Uiso 1 1 calc R U . . .
H35B H 0.860554 -0.034397 0.682148 0.032 Uiso 1 1 calc R U . . .
O6 O 0.88935(9) 0.12916(9) 0.84826(7) 0.02092(19) Uani 1 1 d . . . . .
C36 C 0.75850(12) 0.09320(13) 0.82262(11) 0.0234(3) Uani 1 1 d . . . . .
H36A H 0.715001 0.078396 0.751435 0.028 Uiso 1 1 calc R U . . .
H36B H 0.746358 0.154785 0.857980 0.028 Uiso 1 1 calc R U . . .
C37 C 0.71079(14) -0.01933(13) 0.85317(12) 0.0272(3) Uani 1 1 d . . . . .
H37A H 0.691463 -0.088901 0.802736 0.033 Uiso 1 1 calc R U . . .
H37B H 0.635829 -0.032734 0.866556 0.033 Uiso 1 1 calc R U . . .
C38 C 0.82125(14) 0.00653(14) 0.94647(11) 0.0269(3) Uani 1 1 d . . . . .
H38A H 0.822801 0.056035 1.003203 0.032 Uiso 1 1 calc R U . . .
H38B H 0.819243 -0.067495 0.961003 0.032 Uiso 1 1 calc R U . . .
C39 C 0.93182(14) 0.07289(14) 0.92103(11) 0.0250(3) Uani 1 1 d . . . . .
H39A H 1.003083 0.133007 0.979754 0.030 Uiso 1 1 calc R U . . .
H39B H 0.957728 0.017606 0.893954 0.030 Uiso 1 1 calc R U . . .
O7 O 0.59366(14) 0.29392(13) 0.02123(11) 0.0320(4) Uani 0.777(3) 1 d D . P A 1
C40 C 0.7148(3) 0.3155(4) 0.0237(3) 0.0329(8) Uani 0.777(3) 1 d D U P A 1
H40A H 0.771779 0.401457 0.045258 0.039 Uiso 0.777(3) 1 calc R U P A 1
H40B H 0.708622 0.282309 -0.041860 0.039 Uiso 0.777(3) 1 calc R U P A 1
C41 C 0.7616(2) 0.2550(2) 0.0956(2) 0.0354(5) Uani 0.777(3) 1 d D . P A 1
H41A H 0.799916 0.305039 0.163811 0.042 Uiso 0.777(3) 1 calc R U P A 1
H41B H 0.822249 0.233362 0.081521 0.042 Uiso 0.777(3) 1 calc R U P A 1
C42 C 0.6414(5) 0.1461(4) 0.0768(5) 0.0359(8) Uani 0.777(3) 1 d D U P A 1
H42A H 0.617449 0.084402 0.017627 0.043 Uiso 0.777(3) 1 calc R U P A 1
H42B H 0.648016 0.112489 0.133399 0.043 Uiso 0.777(3) 1 calc R U P A 1
C43 C 0.5505(2) 0.1974(2) 0.06208(19) 0.0334(5) Uani 0.777(3) 1 d D . P A 1
H43A H 0.465872 0.136589 0.017128 0.040 Uiso 0.777(3) 1 calc R U P A 1
H43B H 0.547723 0.225498 0.125339 0.040 Uiso 0.777(3) 1 calc R U P A 1
O7' O 0.8044(8) 0.2987(7) 0.0619(6) 0.068(2) Uani 0.223(3) 1 d D U P A 5
C40' C 0.6865(14) 0.2988(15) 0.0114(14) 0.058(4) Uani 0.223(3) 1 d D U P A 5
H40C H 0.662878 0.277451 -0.060252 0.069 Uiso 0.223(3) 1 calc R U P A 5
H40D H 0.693162 0.378100 0.032100 0.069 Uiso 0.223(3) 1 calc R U P A 5
C41' C 0.5936(11) 0.2112(11) 0.0374(9) 0.062(3) Uani 0.223(3) 1 d D U P A 5
H41C H 0.518976 0.156625 -0.021741 0.074 Uiso 0.223(3) 1 calc R U P A 5
H41D H 0.568319 0.250314 0.081644 0.074 Uiso 0.223(3) 1 calc R U P A 5
C42' C 0.659(2) 0.1457(17) 0.088(2) 0.054(4) Uani 0.223(3) 1 d D U P A 5
H42C H 0.628035 0.117032 0.138239 0.064 Uiso 0.223(3) 1 calc R U P A 5
H42D H 0.647920 0.077646 0.040996 0.064 Uiso 0.223(3) 1 calc R U P A 5
C43' C 0.7932(11) 0.2386(9) 0.1351(8) 0.054(2) Uani 0.223(3) 1 d D U P A 5
H43C H 0.810179 0.292535 0.196496 0.065 Uiso 0.223(3) 1 calc R U P A 5
H43D H 0.849979 0.202442 0.148778 0.065 Uiso 0.223(3) 1 calc R U P A 5

loop_
_atom_site_aniso_label
_atom_site_aniso_U_11
_atom_site_aniso_U_22
_atom_site_aniso_U_33
_atom_site_aniso_U_23
_atom_site_aniso_U_13
_atom_site_aniso_U_12
Fe1 0.02117(9) 0.01830(9) 0.01517(9) 0.00341(7) 0.00419(7) 0.00956(7)
F1 0.0597(7) 0.0610(7) 0.0475(7) 0.0168(6) 0.0283(6) 0.0447(6)
F2 0.0374(5) 0.0350(5) 0.0451(6) 0.0231(5) 0.0179(5) 0.0187(4)
F3 0.0303(5) 0.0389(5) 0.0250(5) -0.0038(4) -0.0046(4) 0.0061(4)
C1 0.0262(7) 0.0241(6) 0.0198(6) 0.0058(5) 0.0074(5) 0.0117(6)
C2 0.0317(8) 0.0269(7) 0.0259(7) 0.0052(6) 0.0095(6) 0.0133(6)
C3 0.0433(9) 0.0293(7) 0.0255(7) 0.0057(6) 0.0120(7) 0.0199(7)
C4 0.0463(9) 0.0398(9) 0.0303(8) 0.0161(7) 0.0206(7) 0.0305(8)
C5 0.0313(8) 0.0371(8) 0.0307(8) 0.0155(7) 0.0123(6) 0.0180(7)
C6 0.0308(7) 0.0278(7) 0.0219(7) 0.0081(6) 0.0081(6) 0.0133(6)
C7 0.0190(6) 0.0224(6) 0.0225(6) 0.0061(5) 0.0034(5) 0.0082(5)
C8 0.0252(7) 0.0261(7) 0.0283(7) 0.0060(6) 0.0066(6) 0.0106(6)
C9 0.0249(7) 0.0242(7) 0.0353(8) 0.0082(6) 0.0077(6) 0.0106(6)
C10 0.0222(6) 0.0275(7) 0.0350(8) 0.0148(6) 0.0093(6) 0.0110(6)
C11 0.0290(7) 0.0292(7) 0.0298(8) 0.0102(6) 0.0121(6) 0.0134(6)
C12 0.0256(7) 0.0259(7) 0.0301(7) 0.0089(6) 0.0108(6) 0.0131(6)
C13 0.0238(6) 0.0210(6) 0.0163(6) 0.0040(5) 0.0048(5) 0.0096(5)
C14 0.0272(7) 0.0198(6) 0.0188(6) 0.0045(5) 0.0077(5) 0.0092(5)
C15 0.0250(7) 0.0197(6) 0.0240(7) 0.0052(5) 0.0061(5) 0.0065(5)
C16 0.0264(7) 0.0182(6) 0.0202(6) -0.0004(5) -0.0020(5) 0.0082(5)
C17 0.0344(7) 0.0218(6) 0.0159(6) 0.0028(5) 0.0055(5) 0.0152(6)
C18 0.0259(6) 0.0214(6) 0.0174(6) 0.0043(5) 0.0059(5) 0.0123(5)
Mg1 0.0191(2) 0.0198(2) 0.0158(2) 0.00568(17) 0.00648(17) 0.01181(18)
O1 0.0205(4) 0.0233(5) 0.0197(5) 0.0045(4) 0.0065(4) 0.0131(4)
O2 0.0223(5) 0.0242(5) 0.0210(5) 0.0044(4) 0.0067(4) 0.0147(4)
C19 0.0223(6) 0.0270(7) 0.0241(7) 0.0023(6) 0.0050(5) 0.0107(6)
C20 0.0193(6) 0.0227(6) 0.0180(6) 0.0077(5) 0.0073(5) 0.0104(5)
C21 0.0210(6) 0.0262(7) 0.0241(7) 0.0070(5) 0.0068(5) 0.0155(5)
C22 0.0231(6) 0.0226(6) 0.0213(6) 0.0083(5) 0.0107(5) 0.0142(5)
C23 0.0324(8) 0.0318(8) 0.0322(8) 0.0052(6) 0.0117(6) 0.0230(7)
O3 0.0298(5) 0.0238(5) 0.0238(5) 0.0073(4) 0.0157(4) 0.0129(4)
C24 0.0384(8) 0.0409(9) 0.0251(7) 0.0122(6) 0.0209(7) 0.0234(7)
C25 0.0353(9) 0.0689(13) 0.0341(9) 0.0274(9) 0.0214(7) 0.0299(9)
C26 0.0341(9) 0.0499(11) 0.0322(9) 0.0131(8) 0.0150(7) 0.0054(8)
C27 0.0431(9) 0.0229(7) 0.0309(8) 0.0096(6) 0.0190(7) 0.0110(7)
O4 0.0252(5) 0.0237(5) 0.0170(4) 0.0063(4) 0.0069(4) 0.0173(4)
C28 0.0280(7) 0.0261(6) 0.0181(6) 0.0053(5) 0.0101(5) 0.0171(6)
C29 0.0334(8) 0.0331(8) 0.0286(7) 0.0068(6) 0.0124(6) 0.0237(7)
C30 0.0262(7) 0.0236(6) 0.0272(7) 0.0088(5) 0.0075(6) 0.0159(6)
C31 0.0299(7) 0.0296(7) 0.0191(6) 0.0061(5) 0.0033(5) 0.0208(6)
O5 0.0287(5) 0.0215(5) 0.0164(4) 0.0037(4) 0.0046(4) 0.0126(4)
C32 0.0348(8) 0.0322(7) 0.0159(6) 0.0058(6) 0.0038(6) 0.0189(7)
C33 0.0358(8) 0.0352(8) 0.0213(7) 0.0030(6) 0.0093(6) 0.0150(7)
C34 0.0410(9) 0.0279(7) 0.0304(8) 0.0024(6) 0.0135(7) 0.0172(7)
C35 0.0278(7) 0.0223(6) 0.0242(7) 0.0033(5) 0.0059(6) 0.0093(6)
O6 0.0193(4) 0.0260(5) 0.0217(5) 0.0118(4) 0.0078(4) 0.0132(4)
C36 0.0182(6) 0.0284(7) 0.0267(7) 0.0112(6) 0.0082(5) 0.0133(5)
C37 0.0229(6) 0.0243(7) 0.0292(7) 0.0086(6) 0.0069(6) 0.0082(6)
C38 0.0275(7) 0.0307(7) 0.0240(7) 0.0133(6) 0.0100(6) 0.0132(6)
C39 0.0259(7) 0.0333(7) 0.0216(6) 0.0148(6) 0.0085(5) 0.0178(6)
O7 0.0323(8) 0.0342(8) 0.0395(9) 0.0207(7) 0.0165(7) 0.0200(7)
C40 0.0255(12) 0.0388(15) 0.0318(14) 0.0073(12) 0.0122(11) 0.0123(11)
C41 0.0337(12) 0.0299(11) 0.0376(14) 0.0036(10) 0.0062(10) 0.0175(10)
C42 0.0419(18) 0.0254(12) 0.0355(18) 0.0074(11) 0.0098(15) 0.0152(12)
C43 0.0359(12) 0.0309(11) 0.0368(12) 0.0178(9) 0.0140(10) 0.0164(10)
O7' 0.084(5) 0.049(4) 0.066(4) 0.023(3) 0.029(4) 0.023(4)
C40' 0.076(7) 0.048(5) 0.053(5) 0.025(4) 0.010(5) 0.040(5)
C41' 0.057(6) 0.060(5) 0.056(6) 0.004(5) 0.008(5) 0.029(5)
C42' 0.052(6) 0.059(6) 0.051(6) 0.006(5) 0.012(5) 0.036(5)
C43' 0.065(5) 0.042(4) 0.058(5) 0.015(4) 0.015(4) 0.032(4)

loop_
_atom_type_symbol
_atom_type_description
_atom_type_scat_dispersion_real
_atom_type_scat_dispersion_imag
_atom_type_scat_source
C C 0.0033 0.0016 'International Tables Vol C Tables 4.2.6.8 and 6.1.1.4'
H H 0.0000 0.0000 'International Tables Vol C Tables 4.2.6.8 and 6.1.1.4'
O O 0.0106 0.0060 'International Tables Vol C Tables 4.2.6.8 and 6.1.1.4'
F F 0.0171 0.0103 'International Tables Vol C Tables 4.2.6.8 and 6.1.1.4'
Mg Mg 0.0486 0.0363 'International Tables Vol C Tables 4.2.6.8 and 6.1.1.4'
Fe Fe 0.3463 0.8444 'International Tables Vol C Tables 4.2.6.8 and 6.1.1.4'

loop_
_geom_angle_atom_site_label_1
_geom_angle_atom_site_label_2
_geom_angle_atom_site_label_3
_geom_angle
_geom_angle_site_symmetry_1
_geom_angle_site_symmetry_3
C1 Fe1 C7 103.49(6) . .
C1 Fe1 C13 108.10(6) . .
C7 Fe1 C13 113.32(5) . .
C1 Fe1 C13 112.77(6) . 2_666
C7 Fe1 C13 110.78(5) . 2_666
C13 Fe1 C13 108.38(4) . 2_666
C1 Fe1 Fe1 126.64(4) . 2_666
C7 Fe1 Fe1 129.87(4) . 2_666
C13 Fe1 Fe1 54.97(4) . 2_666
C13 Fe1 Fe1 53.40(4) 2_666 2_666
C6 C1 C2 113.61(14) . .
C6 C1 Fe1 126.80(11) . .
C2 C1 Fe1 117.56(11) . .
C3 C2 C1 124.45(15) . .
C3 C2 H2 117.8 . .
C1 C2 H2 117.8 . .
C4 C3 C2 117.65(15) . .
C4 C3 H3 121.2 . .
C2 C3 H3 121.2 . .
C5 C4 F1 118.55(16) . .
C5 C4 C3 122.34(15) . .
F1 C4 C3 119.10(16) . .
C4 C5 C6 118.24(15) . .
C4 C5 H5 120.9 . .
C6 C5 H5 120.9 . .
C1 C6 C5 123.70(15) . .
C1 C6 H6 118.1 . .
C5 C6 H6 118.1 . .
C12 C7 C8 114.28(13) . .
C12 C7 Fe1 127.37(11) . .
C8 C7 Fe1 117.99(11) . .
C9 C8 C7 123.35(15) . .
C9 C8 H8 118.3 . .
C7 C8 H8 118.3 . .
C10 C9 C8 117.82(15) . .
C10 C9 H9 121.1 . .
C8 C9 H9 121.1 . .
F2 C10 C11 118.44(15) . .
F2 C10 C9 118.94(14) . .
C11 C10 C9 122.63(14) . .
C10 C11 C12 117.49(15) . .
C10 C11 H11 121.3 . .
C12 C11 H11 121.3 . .
C11 C12 C7 124.39(14) . .
C11 C12 H12 117.8 . .
C7 C12 H12 117.8 . .
C14 C13 C18 114.16(12) . .
C14 C13 Fe1 121.19(10) . .
C18 C13 Fe1 115.65(10) . .
C14 C13 Fe1 108.97(10) . 2_666
C18 C13 Fe1 118.32(10) . 2_666
Fe1 C13 Fe1 71.63(4) . 2_666
C15 C14 C13 123.87(13) . .
C15 C14 H14 118.1 . .
C13 C14 H14 118.1 . .
C16 C15 C14 117.74(14) . .
C16 C15 H15 121.1 . .
C14 C15 H15 121.1 . .
C15 C16 F3 118.73(14) . .
C15 C16 C17 122.71(13) . .
F3 C16 C17 118.56(13) . .
C16 C17 C18 118.02(13) . .
C16 C17 H17 121.0 . .
C18 C17 H17 121.0 . .
C17 C18 C13 123.44(13) . .
C17 C18 H18 118.3 . .
C13 C18 H18 118.3 . .
O2 Mg1 O1 88.22(4) . .
O2 Mg1 O6 93.62(4) . .
O1 Mg1 O6 94.40(4) . .
O2 Mg1 O4 178.72(5) . .
O1 Mg1 O4 90.52(4) . .
O6 Mg1 O4 86.26(4) . .
O2 Mg1 O3 94.33(4) . .
O1 Mg1 O3 92.45(5) . .
O6 Mg1 O3 169.66(4) . .
O4 Mg1 O3 85.94(4) . .
O2 Mg1 O5 87.18(4) . .
O1 Mg1 O5 175.30(4) . .
O6 Mg1 O5 86.86(4) . .
O4 Mg1 O5 94.08(4) . .
O3 Mg1 O5 86.93(4) . .
C20 O1 Mg1 127.49(9) . .
C22 O2 Mg1 129.07(9) . .
C20 C19 H19A 109.5 . .
C20 C19 H19B 109.5 . .
H19A C19 H19B 109.5 . .
C20 C19 H19C 109.5 . .
H19A C19 H19C 109.5 . .
H19B C19 H19C 109.5 . .
O1 C20 C21 125.36(13) . .
O1 C20 C19 116.60(12) . .
C21 C20 C19 118.03(12) . .
C20 C21 C22 124.53(13) . .
C20 C21 H21 117.7 . .
C22 C21 H21 117.7 . .
O2 C22 C21 124.56(12) . .
O2 C22 C23 116.46(13) . .
C21 C22 C23 118.98(13) . .
C22 C23 H23A 109.5 . .
C22 C23 H23B 109.5 . .
H23A C23 H23B 109.5 . .
C22 C23 H23C 109.5 . .
H23A C23 H23C 109.5 . .
H23B C23 H23C 109.5 . .
C24 O3 C27 105.38(11) . .
C24 O3 Mg1 125.17(9) . .
C27 O3 Mg1 120.79(9) . .
O3 C24 C25 103.79(13) . .
O3 C24 H24A 111.0 . .
C25 C24 H24A 111.0 . .
O3 C24 H24B 111.0 . .
C25 C24 H24B 111.0 . .
H24A C24 H24B 109.0 . .
C24 C25 C26 104.61(14) . .
C24 C25 H25A 110.8 . .
C26 C25 H25A 110.8 . .
C24 C25 H25B 110.8 . .
C26 C25 H25B 110.8 . .
H25A C25 H25B 108.9 . .
C27 C26 C25 104.35(14) . .
C27 C26 H26A 110.9 . .
C25 C26 H26A 110.9 . .
C27 C26 H26B 110.9 . .
C25 C26 H26B 110.9 . .
H26A C26 H26B 108.9 . .
O3 C27 C26 106.12(14) . .
O3 C27 H27A 110.5 . .
C26 C27 H27A 110.5 . .
O3 C27 H27B 110.5 . .
C26 C27 H27B 110.5 . .
H27A C27 H27B 108.7 . .
C28 O4 C31 109.28(10) . .
C28 O4 Mg1 123.16(8) . .
C31 O4 Mg1 126.95(8) . .
O4 C28 C29 105.48(11) . .
O4 C28 H28A 110.6 . .
C29 C28 H28A 110.6 . .
O4 C28 H28B 110.6 . .
C29 C28 H28B 110.6 . .
H28A C28 H28B 108.8 . .
C28 C29 C30 103.06(11) . .
C28 C29 H29A 111.2 . .
C30 C29 H29A 111.2 . .
C28 C29 H29B 111.2 . .
C30 C29 H29B 111.2 . .
H29A C29 H29B 109.1 . .
C31 C30 C29 101.53(11) . .
C31 C30 H30A 111.5 . .
C29 C30 H30A 111.5 . .
C31 C30 H30B 111.5 . .
C29 C30 H30B 111.5 . .
H30A C30 H30B 109.3 . .
O4 C31 C30 105.46(11) . .
O4 C31 H31A 110.6 . .
C30 C31 H31A 110.6 . .
O4 C31 H31B 110.6 . .
C30 C31 H31B 110.6 . .
H31A C31 H31B 108.8 . .
C32 O5 C35 104.88(11) . .
C32 O5 Mg1 130.98(9) . .
C35 O5 Mg1 120.77(8) . .
O5 C32 C33 105.89(12) . .
O5 C32 H32A 110.6 . .
C33 C32 H32A 110.6 . .
O5 C32 H32B 110.6 . .
C33 C32 H32B 110.6 . .
H32A C32 H32B 108.7 . .
C32 C33 C34 104.09(12) . .
C32 C33 H33A 110.9 . .
C34 C33 H33A 110.9 . .
C32 C33 H33B 110.9 . .
C34 C33 H33B 110.9 . .
H33A C33 H33B 109.0 . .
C35 C34 C33 104.52(13) . .
C35 C34 H34A 110.8 . .
C33 C34 H34A 110.8 . .
C35 C34 H34B 110.8 . .
C33 C34 H34B 110.8 . .
H34A C34 H34B 108.9 . .
O5 C35 C34 104.50(12) . .
O5 C35 H35A 110.9 . .
C34 C35 H35A 110.9 . .
O5 C35 H35B 110.9 . .
C34 C35 H35B 110.9 . .
H35A C35 H35B 108.9 . .
C36 O6 C39 109.74(10) . .
C36 O6 Mg1 126.00(8) . .
C39 O6 Mg1 123.88(8) . .
O6 C36 C37 104.82(11) . .
O6 C36 H36A 110.8 . .
C37 C36 H36A 110.8 . .
O6 C36 H36B 110.8 . .
C37 C36 H36B 110.8 . .
H36A C36 H36B 108.9 . .
C36 C37 C38 101.79(11) . .
C36 C37 H37A 111.4 . .
C38 C37 H37A 111.4 . .
C36 C37 H37B 111.4 . .
C38 C37 H37B 111.4 . .
H37A C37 H37B 109.3 . .
C39 C38 C37 102.51(11) . .
C39 C38 H38A 111.3 . .
C37 C38 H38A 111.3 . .
C39 C38 H38B 111.3 . .
C37 C38 H38B 111.3 . .
H38A C38 H38B 109.2 . .
O6 C39 C38 105.61(11) . .
O6 C39 H39A 110.6 . .
C38 C39 H39A 110.6 . .
O6 C39 H39B 110.6 . .
C38 C39 H39B 110.6 . .
H39A C39 H39B 108.8 . .
C43 O7 C40 108.3(2) . .
O7 C40 C41 106.1(2) . .
O7 C40 H40A 110.5 . .
C41 C40 H40A 110.5 . .
O7 C40 H40B 110.5 . .
C41 C40 H40B 110.5 . .
H40A C40 H40B 108.7 . .
C40 C41 C42 101.0(3) . .
C40 C41 H41A 111.6 . .
C42 C41 H41A 111.6 . .
C40 C41 H41B 111.6 . .
C42 C41 H41B 111.6 . .
H41A C41 H41B 109.4 . .
C43 C42 C41 101.4(3) . .
C43 C42 H42A 111.5 . .
C41 C42 H42A 111.5 . .
C43 C42 H42B 111.5 . .
C41 C42 H42B 111.5 . .
H42A C42 H42B 109.3 . .
O7 C43 C42 106.9(3) . .
O7 C43 H43A 110.4 . .
C42 C43 H43A 110.4 . .
O7 C43 H43B 110.4 . .
C42 C43 H43B 110.4 . .
H43A C43 H43B 108.6 . .
C43' O7' C40' 108.6(9) . .
O7' C40' C41' 106.9(10) . .
O7' C40' H40C 110.3 . .
C41' C40' H40C 110.3 . .
O7' C40' H40D 110.3 . .
C41' C40' H40D 110.3 . .
H40C C40' H40D 108.6 . .
C40' C41' C42' 104.2(12) . .
C40' C41' H41C 110.9 . .
C42' C41' H41C 110.9 . .
C40' C41' H41D 110.9 . .
C42' C41' H41D 110.9 . .
H41C C41' H41D 108.9 . .
C43' C42' C41' 102.9(11) . .
C43' C42' H42C 111.2 . .
C41' C42' H42C 111.2 . .
C43' C42' H42D 111.2 . .
C41' C42' H42D 111.2 . .
H42C C42' H42D 109.1 . .
O7' C43' C42' 102.0(11) . .
O7' C43' H43C 111.4 . .
C42' C43' H43C 111.4 . .
O7' C43' H43D 111.4 . .
C42' C43' H43D 111.4 . .
H43C C43' H43D 109.2 . .

loop_
_geom_bond_atom_site_label_1
_geom_bond_atom_site_label_2
_geom_bond_distance
_geom_bond_site_symmetry_2
Fe1 C1 2.0918(15) .
Fe1 C7 2.0945(14) .
Fe1 C13 2.1866(14) .
Fe1 C13 2.2302(14) 2_666
Fe1 Fe1 2.5847(5) 2_666
F1 C4 1.3701(18) .
F2 C10 1.3755(17) .
F3 C16 1.3755(17) .
C1 C6 1.407(2) .
C1 C2 1.414(2) .
C2 C3 1.397(2) .
C2 H2 0.9500 .
C3 C4 1.376(2) .
C3 H3 0.9500 .
C4 C5 1.367(2) .
C5 C6 1.408(2) .
C5 H5 0.9500 .
C6 H6 0.9500 .
C7 C12 1.398(2) .
C7 C8 1.419(2) .
C8 C9 1.400(2) .
C8 H8 0.9500 .
C9 C10 1.378(2) .
C9 H9 0.9500 .
C10 C11 1.376(2) .
C11 C12 1.398(2) .
C11 H11 0.9500 .
C12 H12 0.9500 .
C13 C14 1.412(2) .
C13 C18 1.4199(19) .
C14 C15 1.396(2) .
C14 H14 0.9500 .
C15 C16 1.374(2) .
C15 H15 0.9500 .
C16 C17 1.376(2) .
C17 C18 1.394(2) .
C17 H17 0.9500 .
C18 H18 0.9500 .
Mg1 O2 1.9972(10) .
Mg1 O1 2.0282(11) .
Mg1 O6 2.0827(10) .
Mg1 O4 2.0842(10) .
Mg1 O3 2.1031(11) .
Mg1 O5 2.1264(11) .
O1 C20 1.2729(16) .
O2 C22 1.2708(16) .
C19 C20 1.519(2) .
C19 H19A 0.9800 .
C19 H19B 0.9800 .
C19 H19C 0.9800 .
C20 C21 1.3958(19) .
C21 C22 1.408(2) .
C21 H21 0.9500 .
C22 C23 1.5004(19) .
C23 H23A 0.9800 .
C23 H23B 0.9800 .
C23 H23C 0.9800 .
O3 C24 1.4458(17) .
O3 C27 1.4517(19) .
C24 C25 1.521(2) .
C24 H24A 0.9900 .
C24 H24B 0.9900 .
C25 C26 1.540(3) .
C25 H25A 0.9900 .
C25 H25B 0.9900 .
C26 C27 1.509(3) .
C26 H26A 0.9900 .
C26 H26B 0.9900 .
C27 H27A 0.9900 .
C27 H27B 0.9900 .
O4 C28 1.4550(16) .
O4 C31 1.4620(16) .
C28 C29 1.516(2) .
C28 H28A 0.9900 .
C28 H28B 0.9900 .
C29 C30 1.528(2) .
C29 H29A 0.9900 .
C29 H29B 0.9900 .
C30 C31 1.507(2) .
C30 H30A 0.9900 .
C30 H30B 0.9900 .
C31 H31A 0.9900 .
C31 H31B 0.9900 .
O5 C32 1.4465(17) .
O5 C35 1.4541(17) .
C32 C33 1.530(2) .
C32 H32A 0.9900 .
C32 H32B 0.9900 .
C33 C34 1.541(2) .
C33 H33A 0.9900 .
C33 H33B 0.9900 .
C34 C35 1.515(2) .
C34 H34A 0.9900 .
C34 H34B 0.9900 .
C35 H35A 0.9900 .
C35 H35B 0.9900 .
O6 C36 1.4462(16) .
O6 C39 1.4576(16) .
C36 C37 1.512(2) .
C36 H36A 0.9900 .
C36 H36B 0.9900 .
C37 C38 1.529(2) .
C37 H37A 0.9900 .
C37 H37B 0.9900 .
C38 C39 1.520(2) .
C38 H38A 0.9900 .
C38 H38B 0.9900 .
C39 H39A 0.9900 .
C39 H39B 0.9900 .
O7 C43 1.432(3) .
O7 C40 1.445(4) .
C40 C41 1.509(5) .
C40 H40A 0.9900 .
C40 H40B 0.9900 .
C41 C42 1.520(5) .
C41 H41A 0.9900 .
C41 H41B 0.9900 .
C42 C43 1.519(7) .
C42 H42A 0.9900 .
C42 H42B 0.9900 .
C43 H43A 0.9900 .
C43 H43B 0.9900 .
O7' C43' 1.421(11) .
O7' C40' 1.458(14) .
C40' C41' 1.464(14) .
C40' H40C 0.9900 .
C40' H40D 0.9900 .
C41' C42' 1.515(17) .
C41' H41C 0.9900 .
C41' H41D 0.9900 .
C42' C43' 1.507(18) .
C42' H42C 0.9900 .
C42' H42D 0.9900 .
C43' H43C 0.9900 .
C43' H43D 0.9900 .

loop_
_geom_torsion_atom_site_label_1
_geom_torsion_atom_site_label_2
_geom_torsion_atom_site_label_3
_geom_torsion_atom_site_label_4
_geom_torsion
_geom_torsion_site_symmetry_1
C6 C1 C2 C3 -0.8(2) .
Fe1 C1 C2 C3 -165.66(13) .
C1 C2 C3 C4 0.0(2) .
C2 C3 C4 C5 1.0(2) .
C2 C3 C4 F1 179.88(14) .
F1 C4 C5 C6 -179.92(13) .
C3 C4 C5 C6 -1.0(2) .
C2 C1 C6 C5 0.7(2) .
Fe1 C1 C6 C5 163.96(12) .
C4 C5 C6 C1 0.1(2) .
C12 C7 C8 C9 1.2(2) .
Fe1 C7 C8 C9 174.89(12) .
C7 C8 C9 C10 0.2(2) .
C8 C9 C10 F2 179.84(13) .
C8 C9 C10 C11 -0.7(2) .
F2 C10 C11 C12 179.21(13) .
C9 C10 C11 C12 -0.2(2) .
C10 C11 C12 C7 1.9(2) .
C8 C7 C12 C11 -2.3(2) .
Fe1 C7 C12 C11 -175.24(11) .
C18 C13 C14 C15 -2.2(2) .
Fe1 C13 C14 C15 -147.91(12) .
Fe1 C13 C14 C15 132.55(13) 2_666
C13 C14 C15 C16 0.8(2) .
C14 C15 C16 F3 -178.29(13) .
C14 C15 C16 C17 1.3(2) .
C15 C16 C17 C18 -1.8(2) .
F3 C16 C17 C18 177.85(12) .
C16 C17 C18 C13 0.1(2) .
C14 C13 C18 C17 1.7(2) .
Fe1 C13 C18 C17 149.39(11) .
Fe1 C13 C18 C17 -128.56(12) 2_666
Mg1 O1 C20 C21 -7.79(19) .
Mg1 O1 C20 C19 171.44(9) .
O1 C20 C21 C22 1.1(2) .
C19 C20 C21 C22 -178.16(13) .
Mg1 O2 C22 C21 5.1(2) .
Mg1 O2 C22 C23 -174.90(10) .
C20 C21 C22 O2 0.5(2) .
C20 C21 C22 C23 -179.49(13) .
C27 O3 C24 C25 40.35(15) .
Mg1 O3 C24 C25 -107.14(13) .
O3 C24 C25 C26 -28.71(16) .
C24 C25 C26 C27 7.14(17) .
C24 O3 C27 C26 -36.21(16) .
Mg1 O3 C27 C26 113.03(12) .
C25 C26 C27 O3 16.94(17) .
C31 O4 C28 C29 7.53(15) .
Mg1 O4 C28 C29 179.12(9) .
O4 C28 C29 C30 -28.77(15) .
C28 C29 C30 C31 38.36(15) .
C28 O4 C31 C30 17.22(15) .
Mg1 O4 C31 C30 -153.97(9) .
C29 C30 C31 O4 -34.30(15) .
C35 O5 C32 C33 -36.81(15) .
Mg1 O5 C32 C33 121.93(12) .
O5 C32 C33 C34 18.11(17) .
C32 C33 C34 C35 6.28(17) .
C32 O5 C35 C34 40.83(15) .
Mg1 O5 C35 C34 -120.60(11) .
C33 C34 C35 O5 -28.39(16) .
C39 O6 C36 C37 -20.00(15) .
Mg1 O6 C36 C37 153.08(10) .
O6 C36 C37 C38 36.07(15) .
C36 C37 C38 C39 -38.23(15) .
C36 O6 C39 C38 -4.67(16) .
Mg1 O6 C39 C38 -177.93(9) .
C37 C38 C39 O6 26.95(15) .
C43 O7 C40 C41 -17.4(3) .
O7 C40 C41 C42 35.7(4) .
C40 C41 C42 C43 -39.2(4) .
C40 O7 C43 C42 -8.4(4) .
C41 C42 C43 O7 30.3(4) .
C43' O7' C40' C41' -14.7(17) .
O7' C40' C41' C42' -11(2) .
C40' C41' C42' C43' 30(2) .
C40' O7' C43' C42' 33.6(18) .
C41' C42' C43' O7' -39(2) .
